data_9012082
loop_
_publ_author_name
'Auvray, P.'
'Genet, F.'

_publ_section_title
;
 Affinement de la structure cristalline du cinabre a-HgS
;
_journal_name_full 'Bulletin de la Societe Francaise de Mineralogie et de Cristallographie'
_journal_page_first 218
_journal_page_last 219
_journal_volume 96
_journal_year 1973
_chemical_formula_sum 'Hg S'
_chemical_name_mineral Cinnabar
_space_group_IT_number 154
_symmetry_space_group_name_Hall 'P 32 2"'
_symmetry_space_group_name_H-M 'P 32 2 1'
_cell_angle_alpha 90
_cell_angle_beta 90
_cell_angle_gamma 120
_cell_length_a 4.145
_cell_length_b 4.145
_cell_length_c 9.496
_cell_formula_units_Z 3
_cell_volume 141.293
_database_code_amcsd 0012137
_exptl_crystal_density_diffrn 8.203
_cod_database_code 9012082

loop_
_space_group_symop_operation_xyz
x,y,z
y,x,-z
-y,x-y,2/3+z
-x,-x+y,2/3-z
-x+y,-x,1/3+z
x-y,-y,1/3-z

loop_
_atom_site_aniso_label
_atom_site_aniso_U_11
_atom_site_aniso_U_22
_atom_site_aniso_U_33
_atom_site_aniso_U_12
_atom_site_aniso_U_13
_atom_site_aniso_U_23
Hg 0.02559 0.03003 0.02787 0.00000 0.00518 0.00000
S 0.01860 0.01625 0.02558 0.00000 0.00432 0.00000

loop_
_atom_site_label
_atom_site_fract_x
_atom_site_fract_y
_atom_site_fract_z
Hg 0.71980 0.00000 0.66667
S 0.48890 0.00000 0.16667

loop_
_cod_related_entry_id
_cod_related_entry_database
_cod_related_entry_code
1 AMCSD 0012137
